data_4061682
_publ_section_title
;
Exploring the Influence of Ligand Charge and Geometry on the Properties of
 New Coordinatively Unsaturated Cp*Ru(kappa2-P,N) Complexes
;
_journal_name_full Organometallics
_journal_paper_doi 10.1021/om050534e
_journal_year 2005
_chemical_formula_moiety 'C29 H43 N2 P Ru, 0.5(C2 H3 N)'
_chemical_formula_sum 'C30 H44.5 N2.5 P Ru'
_chemical_formula_weight 572.22
_space_group_IT_number 61
_space_group_name_Hall '-P 2ac 2ab'
_space_group_name_H-M_alt 'P b c a'
_symmetry_cell_setting orthorhombic
_symmetry_space_group_name_Hall '-P 2ac 2ab'
_symmetry_space_group_name_H-M 'P b c a'
_cell_angle_alpha 90.00
_cell_angle_beta 90.00
_cell_angle_gamma 90.00
_cell_formula_units_Z 16
_cell_length_a 13.0029(6)
_cell_length_b 24.8010(11)
_cell_length_c 35.8438(16)
_cell_measurement_temperature 193(2)
_cell_volume 11559.1(9)
_diffrn_ambient_temperature 193(2)
_exptl_crystal_density_diffrn 1.315
_cod_depositor_comments
;
The following automatic conversions were performed:
'_symmetry_cell_setting' value 'Orthorhombic' changed to 'orthorhombic'
according to '/home/saulius/struct/CIF-dictionaries/cif_core.dic'
dictionary named 'cif_core.dic' version 2.4.1 from 2010-06-29.

Automatic conversion script
Id: cif_fix_enum 1527 2010-12-29 10:47:43Z saulius 
;
_cod_database_code 4061682

loop_
_symmetry_equiv_pos_as_xyz
'x, y, z'
'-x+1/2, -y, z+1/2'
'-x, y+1/2, -z+1/2'
'x+1/2, -y+1/2, -z'
'-x, -y, -z'
'x-1/2, y, -z-1/2'
'x, -y-1/2, z-1/2'
'-x-1/2, y-1/2, z'

loop_
_atom_site_label
_atom_site_type_symbol
_atom_site_fract_x
_atom_site_fract_y
_atom_site_fract_z
_atom_site_U_iso_or_equiv
_atom_site_adp_type
_atom_site_occupancy
_atom_site_symmetry_multiplicity
_atom_site_calc_flag
_atom_site_refinement_flags
_atom_site_disorder_assembly
_atom_site_disorder_group
RuA Ru 0.213607(13) 0.002017(7) 0.072263(5) 0.02240(5) Uani 1 1 d . . .
P0A P 0.31262(5) 0.06904(2) 0.102448(16) 0.02526(12) Uani 1 1 d . . .
N1A N 0.22304(14) -0.03682(7) 0.12925(5) 0.0263(4) Uani 1 1 d . . .
N2A N 0.34464(15) -0.04273(7) 0.06475(5) 0.0280(4) Uani 1 1 d . . .
C1A C 0.37043(18) -0.04727(9) 0.17521(6) 0.0286(5) Uani 1 1 d . . .
H1A H 0.3547 -0.0823 0.1843 0.034 Uiso 1 1 calc R . .
C2A C 0.31707(18) -0.01897(9) 0.14818(6) 0.0254(5) Uani 1 1 d . . .
C3A C 0.36096(18) 0.03217(9) 0.14118(6) 0.0264(5) Uani 1 1 d . . .
C3AA C 0.44758(18) 0.03586(9) 0.16563(6) 0.0272(5) Uani 1 1 d . . .
C4A C 0.52434(19) 0.07481(10) 0.17168(7) 0.0347(6) Uani 1 1 d . . .
H4A H 0.5238 0.1074 0.1578 0.042 Uiso 1 1 calc R . .
C5A C 0.6005(2) 0.06577(10) 0.19779(8) 0.0391(6) Uani 1 1 d . . .
H5A H 0.6515 0.0926 0.2017 0.047 Uiso 1 1 calc R . .
C6A C 0.6045(2) 0.01822(10) 0.21858(7) 0.0373(6) Uani 1 1 d . . .
H6A H 0.6575 0.0132 0.2365 0.045 Uiso 1 1 calc R . .
C7A C 0.53160(19) -0.02160(10) 0.21318(7) 0.0334(5) Uani 1 1 d . . .
H7A H 0.5346 -0.0540 0.2273 0.040 Uiso 1 1 calc R . .
C7AA C 0.45292(18) -0.01397(9) 0.18671(6) 0.0276(5) Uani 1 1 d . . .
C8A C 0.4095(2) -0.07298(10) 0.06039(7) 0.0332(5) Uani 1 1 d . . .
C9A C 0.4934(2) -0.11139(12) 0.05617(10) 0.0531(8) Uani 1 1 d . . .
H9AA H 0.5546 -0.0926 0.0469 0.064 Uiso 1 1 calc R . .
H9BA H 0.4733 -0.1395 0.0384 0.064 Uiso 1 1 calc R . .
H9CA H 0.5086 -0.1279 0.0804 0.064 Uiso 1 1 calc R . .
C10A C 0.12078(18) 0.05224(9) 0.03565(6) 0.0293(5) Uani 1 1 d . . .
C11A C 0.05315(18) 0.02393(10) 0.06022(7) 0.0300(5) Uani 1 1 d . . .
C12A C 0.06536(19) -0.03288(10) 0.05243(7) 0.0312(5) Uani 1 1 d . . .
C13A C 0.14049(19) -0.03915(10) 0.02462(7) 0.0315(5) Uani 1 1 d . . .
C14A C 0.17699(19) 0.01373(10) 0.01415(6) 0.0301(5) Uani 1 1 d . . .
C15A C 0.1202(2) 0.11222(10) 0.03020(8) 0.0399(6) Uani 1 1 d . . .
H15A H 0.0696 0.1217 0.0110 0.048 Uiso 1 1 calc R . .
H15B H 0.1886 0.1242 0.0223 0.048 Uiso 1 1 calc R . .
H15C H 0.1019 0.1299 0.0537 0.048 Uiso 1 1 calc R . .
C16A C -0.0325(2) 0.04782(13) 0.08284(8) 0.0440(7) Uani 1 1 d . . .
H16A H -0.0192 0.0863 0.0869 0.053 Uiso 1 1 calc R . .
H16B H -0.0367 0.0294 0.1070 0.053 Uiso 1 1 calc R . .
H16C H -0.0977 0.0434 0.0694 0.053 Uiso 1 1 calc R . .
C17A C -0.0015(2) -0.07656(12) 0.06792(8) 0.0471(7) Uani 1 1 d . . .
H17A H -0.0652 -0.0787 0.0534 0.056 Uiso 1 1 calc R . .
H17B H -0.0179 -0.0685 0.0940 0.056 Uiso 1 1 calc R . .
H17C H 0.0349 -0.1111 0.0665 0.056 Uiso 1 1 calc R . .
C18A C 0.1756(2) -0.09153(11) 0.00783(8) 0.0469(7) Uani 1 1 d . . .
H18A H 0.1745 -0.1198 0.0270 0.056 Uiso 1 1 calc R . .
H18B H 0.2457 -0.0874 -0.0018 0.056 Uiso 1 1 calc R . .
H18C H 0.1293 -0.1016 -0.0126 0.056 Uiso 1 1 calc R . .
C19A C 0.2521(2) 0.02563(12) -0.01672(7) 0.0424(6) Uani 1 1 d . . .
H19A H 0.3110 0.0012 -0.0148 0.051 Uiso 1 1 calc R . .
H19B H 0.2759 0.0630 -0.0146 0.051 Uiso 1 1 calc R . .
H19C H 0.2183 0.0205 -0.0409 0.051 Uiso 1 1 calc R . .
C21A C 0.2511(2) 0.13305(10) 0.11919(7) 0.0344(6) Uani 1 1 d . . .
H21A H 0.2282 0.1532 0.0965 0.041 Uiso 1 1 calc R . .
C22A C 0.1560(2) 0.12251(12) 0.14237(9) 0.0499(7) Uani 1 1 d . . .
H22A H 0.1091 0.0990 0.1285 0.060 Uiso 1 1 calc R . .
H22B H 0.1215 0.1568 0.1478 0.060 Uiso 1 1 calc R . .
H22C H 0.1757 0.1050 0.1658 0.060 Uiso 1 1 calc R . .
C23A C 0.3231(2) 0.17034(11) 0.14070(9) 0.0486(7) Uani 1 1 d . . .
H23A H 0.3848 0.1774 0.1257 0.058 Uiso 1 1 calc R . .
H23B H 0.3429 0.1532 0.1643 0.058 Uiso 1 1 calc R . .
H23C H 0.2879 0.2045 0.1459 0.058 Uiso 1 1 calc R . .
C24A C 0.42843(19) 0.09787(10) 0.07873(7) 0.0327(5) Uani 1 1 d . . .
H24A H 0.4682 0.1180 0.0981 0.039 Uiso 1 1 calc R . .
C25A C 0.4015(2) 0.13853(11) 0.04790(8) 0.0474(7) Uani 1 1 d . . .
H25A H 0.3571 0.1668 0.0582 0.057 Uiso 1 1 calc R . .
H25B H 0.3656 0.1199 0.0276 0.057 Uiso 1 1 calc R . .
H25C H 0.4648 0.1548 0.0383 0.057 Uiso 1 1 calc R . .
C26A C 0.5000(2) 0.05469(11) 0.06310(9) 0.0452(7) Uani 1 1 d . . .
H26A H 0.5179 0.0291 0.0829 0.054 Uiso 1 1 calc R . .
H26B H 0.5627 0.0717 0.0536 0.054 Uiso 1 1 calc R . .
H26C H 0.4653 0.0355 0.0428 0.054 Uiso 1 1 calc R . .
C27A C 0.2216(2) -0.09664(9) 0.12620(7) 0.0346(6) Uani 1 1 d . . .
H27A H 0.1586 -0.1081 0.1135 0.042 Uiso 1 1 calc R . .
H27B H 0.2239 -0.1125 0.1512 0.042 Uiso 1 1 calc R . .
H27C H 0.2816 -0.1087 0.1119 0.042 Uiso 1 1 calc R . .
C28A C 0.13343(19) -0.02158(11) 0.15287(7) 0.0354(6) Uani 1 1 d . . .
H28A H 0.0697 -0.0332 0.1407 0.043 Uiso 1 1 calc R . .
H28B H 0.1323 0.0176 0.1562 0.043 Uiso 1 1 calc R . .
H28C H 0.1393 -0.0391 0.1773 0.043 Uiso 1 1 calc R . .
RuB Ru 0.269514(13) 0.297194(7) 0.318409(5) 0.02038(5) Uani 1 1 d . . .
P0B P 0.28058(4) 0.25176(2) 0.375974(16) 0.02384(12) Uani 1 1 d . . .
N1B N 0.44115(14) 0.28281(8) 0.31920(5) 0.0270(4) Uani 1 1 d . . .
N2B N 0.30611(15) 0.36712(8) 0.34584(5) 0.0262(4) Uani 1 1 d . . .
C1B C 0.5795(2) 0.28004(10) 0.36967(7) 0.0364(6) Uani 1 1 d . . .
H1B H 0.6370 0.2906 0.3550 0.044 Uiso 1 1 calc R . .
C2B C 0.47893(18) 0.27456(9) 0.35752(6) 0.0276(5) Uani 1 1 d . . .
C3B C 0.41315(18) 0.25779(9) 0.38648(6) 0.0275(5) Uani 1 1 d . . .
C3AB C 0.4768(2) 0.25336(9) 0.41901(7) 0.0336(6) Uani 1 1 d . . .
C4B C 0.4563(2) 0.24308(10) 0.45698(7) 0.0437(7) Uani 1 1 d . . .
H4B H 0.3886 0.2344 0.4649 0.052 Uiso 1 1 calc R . .
C5B C 0.5356(3) 0.24579(12) 0.48265(8) 0.0573(9) Uani 1 1 d . . .
H5B H 0.5212 0.2395 0.5083 0.069 Uiso 1 1 calc R . .
C6B C 0.6358(3) 0.25753(13) 0.47180(10) 0.0638(10) Uani 1 1 d . . .
H6B H 0.6889 0.2582 0.4900 0.077 Uiso 1 1 calc R . .
C7B C 0.6589(3) 0.26810(12) 0.43515(9) 0.0540(8) Uani 1 1 d . . .
H7B H 0.7276 0.2762 0.4281 0.065 Uiso 1 1 calc R . .
C7AB C 0.5801(2) 0.26697(10) 0.40801(8) 0.0384(6) Uani 1 1 d . . .
C8B C 0.3178(2) 0.41002(10) 0.35648(7) 0.0335(5) Uani 1 1 d . . .
C9B C 0.3287(3) 0.46418(11) 0.37138(8) 0.0574(9) Uani 1 1 d . . .
H9AB H 0.2817 0.4886 0.3583 0.069 Uiso 1 1 calc R . .
H9BB H 0.3997 0.4765 0.3679 0.069 Uiso 1 1 calc R . .
H9CB H 0.3122 0.4640 0.3981 0.069 Uiso 1 1 calc R . .
C10B C 0.12426(17) 0.26593(9) 0.29711(6) 0.0270(5) Uani 1 1 d . . .
C11B C 0.20386(17) 0.25325(9) 0.27082(6) 0.0272(5) Uani 1 1 d . . .
C12B C 0.24287(18) 0.30330(10) 0.25672(6) 0.0287(5) Uani 1 1 d . . .
C13B C 0.19188(18) 0.34592(9) 0.27483(6) 0.0268(5) Uani 1 1 d . . .
C14B C 0.11853(17) 0.32344(9) 0.30060(6) 0.0262(5) Uani 1 1 d . . .
C15B C 0.0513(2) 0.22584(11) 0.31337(7) 0.0381(6) Uani 1 1 d . . .
H15D H 0.0235 0.2399 0.3369 0.046 Uiso 1 1 calc R . .
H15E H 0.0877 0.1919 0.3181 0.046 Uiso 1 1 calc R . .
H15F H -0.0051 0.2194 0.2958 0.046 Uiso 1 1 calc R . .
C16B C 0.2248(2) 0.19896(10) 0.25356(8) 0.0413(6) Uani 1 1 d . . .
H16D H 0.1905 0.1967 0.2293 0.050 Uiso 1 1 calc R . .
H16E H 0.1986 0.1705 0.2700 0.050 Uiso 1 1 calc R . .
H16F H 0.2991 0.1944 0.2502 0.050 Uiso 1 1 calc R . .
C17B C 0.3155(2) 0.30913(12) 0.22430(7) 0.0438(7) Uani 1 1 d . . .
H17D H 0.3723 0.2834 0.2270 0.053 Uiso 1 1 calc R . .
H17E H 0.3430 0.3459 0.2238 0.053 Uiso 1 1 calc R . .
H17F H 0.2787 0.3019 0.2010 0.053 Uiso 1 1 calc R . .
C18B C 0.2072(2) 0.40495(10) 0.26817(8) 0.0391(6) Uani 1 1 d . . .
H18D H 0.2748 0.4109 0.2568 0.047 Uiso 1 1 calc R . .
H18E H 0.2033 0.4243 0.2920 0.047 Uiso 1 1 calc R . .
H18F H 0.1534 0.4183 0.2514 0.047 Uiso 1 1 calc R . .
C19B C 0.04206(19) 0.35631(11) 0.32208(7) 0.0373(6) Uani 1 1 d . . .
H19D H -0.0016 0.3764 0.3047 0.045 Uiso 1 1 calc R . .
H19E H 0.0786 0.3817 0.3383 0.045 Uiso 1 1 calc R . .
H19F H -0.0008 0.3324 0.3373 0.045 Uiso 1 1 calc R . .
C21B C 0.2444(2) 0.17883(9) 0.37907(7) 0.0319(5) Uani 1 1 d . . .
H21B H 0.1706 0.1757 0.3715 0.038 Uiso 1 1 calc R . .
C22B C 0.3075(2) 0.14606(10) 0.35162(8) 0.0448(7) Uani 1 1 d . . .
H22D H 0.3004 0.1615 0.3266 0.054 Uiso 1 1 calc R . .
H22E H 0.2828 0.1087 0.3514 0.054 Uiso 1 1 calc R . .
H22F H 0.3800 0.1468 0.3591 0.054 Uiso 1 1 calc R . .
C23B C 0.2548(3) 0.15377(11) 0.41773(7) 0.0455(7) Uani 1 1 d . . .
H23D H 0.2134 0.1744 0.4356 0.055 Uiso 1 1 calc R . .
H23E H 0.3271 0.1545 0.4254 0.055 Uiso 1 1 calc R . .
H23F H 0.2305 0.1164 0.4170 0.055 Uiso 1 1 calc R . .
C24B C 0.2080(2) 0.27751(10) 0.41723(6) 0.0329(5) Uani 1 1 d . . .
H24B H 0.2257 0.2536 0.4387 0.039 Uiso 1 1 calc R . .
C25B C 0.0923(2) 0.27301(13) 0.41139(8) 0.0463(7) Uani 1 1 d . . .
H25D H 0.0748 0.2359 0.4043 0.056 Uiso 1 1 calc R . .
H25E H 0.0710 0.2977 0.3915 0.056 Uiso 1 1 calc R . .
H25F H 0.0566 0.2825 0.4346 0.056 Uiso 1 1 calc R . .
C26B C 0.2370(2) 0.33460(11) 0.42849(8) 0.0459(7) Uani 1 1 d . . .
H26D H 0.3115 0.3368 0.4322 0.055 Uiso 1 1 calc R . .
H26E H 0.2017 0.3441 0.4517 0.055 Uiso 1 1 calc R . .
H26F H 0.2164 0.3597 0.4088 0.055 Uiso 1 1 calc R . .
C27B C 0.49451(19) 0.32992(11) 0.30232(8) 0.0381(6) Uani 1 1 d . . .
H27D H 0.4694 0.3354 0.2768 0.046 Uiso 1 1 calc R . .
H27E H 0.5687 0.3231 0.3018 0.046 Uiso 1 1 calc R . .
H27F H 0.4806 0.3622 0.3173 0.046 Uiso 1 1 calc R . .
C28B C 0.4696(2) 0.23469(11) 0.29680(7) 0.0374(6) Uani 1 1 d . . .
H28D H 0.4453 0.2393 0.2711 0.045 Uiso 1 1 calc R . .
H28E H 0.4377 0.2025 0.3077 0.045 Uiso 1 1 calc R . .
H28F H 0.5445 0.2304 0.2968 0.045 Uiso 1 1 calc R . .
N1S N 0.3989(3) 0.01070(15) 0.32116(11) 0.0804(10) Uani 1 1 d . . .
C1S C 0.3932(3) 0.03669(15) 0.29553(13) 0.0634(10) Uani 1 1 d . . .
C2S C 0.3815(4) 0.06873(16) 0.26236(13) 0.0909(14) Uani 1 1 d . . .
H2SA H 0.3640 0.0453 0.2413 0.109 Uiso 1 1 calc R . .
H2SB H 0.4461 0.0876 0.2571 0.109 Uiso 1 1 calc R . .
H2SC H 0.3265 0.0952 0.2661 0.109 Uiso 1 1 calc R . .

loop_
_atom_site_aniso_label
_atom_site_aniso_U_11
_atom_site_aniso_U_22
_atom_site_aniso_U_33
_atom_site_aniso_U_23
_atom_site_aniso_U_13
_atom_site_aniso_U_12
RuA 0.02347(9) 0.02214(9) 0.02158(9) 0.00145(7) -0.00017(7) -0.00017(7)
P0A 0.0282(3) 0.0217(3) 0.0260(3) 0.0016(2) -0.0018(2) -0.0011(2)
N1A 0.0268(10) 0.0261(10) 0.0261(10) 0.0034(8) -0.0008(8) -0.0034(8)
N2A 0.0306(11) 0.0242(10) 0.0293(10) 0.0007(8) 0.0001(8) -0.0017(8)
C1A 0.0307(12) 0.0281(12) 0.0271(12) 0.0053(9) 0.0004(10) -0.0009(9)
C2A 0.0267(11) 0.0278(11) 0.0216(11) 0.0006(9) 0.0008(9) -0.0023(9)
C3A 0.0290(12) 0.0256(11) 0.0245(11) 0.0011(9) -0.0010(9) -0.0009(9)
C3AA 0.0289(12) 0.0265(12) 0.0260(12) -0.0020(9) -0.0014(9) 0.0001(9)
C4A 0.0350(14) 0.0271(12) 0.0421(14) -0.0016(11) -0.0059(11) -0.0020(10)
C5A 0.0355(14) 0.0316(13) 0.0503(16) -0.0066(12) -0.0103(12) -0.0053(11)
C6A 0.0335(13) 0.0401(14) 0.0385(14) -0.0052(11) -0.0125(11) 0.0052(11)
C7A 0.0355(13) 0.0322(13) 0.0325(13) 0.0007(10) -0.0053(10) 0.0044(10)
C7AA 0.0297(12) 0.0284(12) 0.0248(12) -0.0015(9) 0.0000(9) 0.0022(9)
C8A 0.0335(13) 0.0262(12) 0.0399(14) 0.0001(10) 0.0026(11) -0.0030(11)
C9A 0.0401(16) 0.0370(15) 0.082(2) 0.0026(15) 0.0147(16) 0.0100(13)
C10A 0.0314(13) 0.0308(12) 0.0256(12) 0.0038(10) -0.0060(10) 0.0018(10)
C11A 0.0242(12) 0.0386(13) 0.0271(12) 0.0013(10) -0.0035(9) 0.0029(10)
C12A 0.0301(13) 0.0363(13) 0.0273(12) 0.0039(10) -0.0078(10) -0.0054(10)
C13A 0.0341(13) 0.0326(13) 0.0277(12) -0.0024(10) -0.0089(10) 0.0022(10)
C14A 0.0307(12) 0.0367(13) 0.0229(11) 0.0017(10) -0.0038(10) 0.0003(10)
C15A 0.0449(15) 0.0337(14) 0.0409(15) 0.0068(11) -0.0113(12) 0.0043(11)
C16A 0.0319(14) 0.0647(19) 0.0354(15) -0.0026(13) 0.0003(11) 0.0084(13)
C17A 0.0397(16) 0.0533(18) 0.0483(17) 0.0139(14) -0.0117(13) -0.0190(13)
C18A 0.0589(18) 0.0405(15) 0.0411(16) -0.0137(12) -0.0129(14) 0.0067(13)
C19A 0.0401(15) 0.0593(17) 0.0277(13) 0.0031(12) 0.0028(11) 0.0008(13)
C21A 0.0378(14) 0.0262(12) 0.0391(14) -0.0048(10) -0.0057(11) 0.0032(10)
C22A 0.0493(17) 0.0417(16) 0.0586(19) -0.0158(14) 0.0060(14) 0.0055(13)
C23A 0.0542(18) 0.0333(14) 0.0581(19) -0.0163(13) -0.0097(15) 0.0004(13)
C24A 0.0328(13) 0.0278(12) 0.0374(14) 0.0054(10) -0.0006(10) -0.0078(10)
C25A 0.0534(18) 0.0419(16) 0.0467(17) 0.0171(13) 0.0039(14) -0.0071(13)
C26A 0.0346(15) 0.0438(16) 0.0572(18) 0.0054(13) 0.0109(13) -0.0043(12)
C27A 0.0395(14) 0.0276(12) 0.0367(14) 0.0076(10) -0.0070(11) -0.0091(11)
C28A 0.0298(13) 0.0470(15) 0.0294(13) 0.0058(11) 0.0037(10) -0.0045(11)
RuB 0.02244(9) 0.02086(9) 0.01784(9) 0.00161(6) -0.00050(7) 0.00165(7)
P0B 0.0296(3) 0.0227(3) 0.0193(3) 0.0023(2) 0.0000(2) 0.0021(2)
N1B 0.0258(10) 0.0327(10) 0.0225(10) 0.0024(8) 0.0010(8) 0.0033(8)
N2B 0.0303(10) 0.0277(10) 0.0206(9) 0.0029(8) -0.0033(8) -0.0016(8)
C1B 0.0297(13) 0.0381(14) 0.0413(15) -0.0030(11) -0.0062(11) 0.0028(11)
C2B 0.0296(12) 0.0258(11) 0.0274(12) -0.0009(9) -0.0045(9) 0.0057(9)
C3B 0.0337(12) 0.0250(11) 0.0238(11) -0.0006(9) -0.0050(9) 0.0047(10)
C3AB 0.0467(15) 0.0237(12) 0.0304(13) -0.0028(9) -0.0112(11) 0.0069(11)
C4B 0.0703(19) 0.0333(14) 0.0274(13) 0.0010(11) -0.0129(13) 0.0067(13)
C5B 0.096(3) 0.0421(17) 0.0334(16) -0.0011(12) -0.0272(16) 0.0110(17)
C6B 0.087(3) 0.0475(18) 0.057(2) -0.0083(15) -0.048(2) 0.0127(18)
C7B 0.0526(19) 0.0473(17) 0.062(2) -0.0088(15) -0.0307(16) 0.0098(14)
C7AB 0.0429(15) 0.0314(13) 0.0410(15) -0.0059(11) -0.0177(12) 0.0090(11)
C8B 0.0423(14) 0.0330(14) 0.0250(12) 0.0033(10) -0.0009(11) -0.0057(11)
C9B 0.097(3) 0.0352(15) 0.0400(16) -0.0084(13) 0.0100(17) -0.0215(16)
C10B 0.0264(12) 0.0280(12) 0.0267(12) 0.0025(9) -0.0076(9) -0.0014(9)
C11B 0.0322(12) 0.0278(12) 0.0215(11) -0.0016(9) -0.0070(9) 0.0054(9)
C12B 0.0302(12) 0.0364(13) 0.0194(11) 0.0031(9) -0.0048(9) 0.0043(10)
C13B 0.0302(12) 0.0270(11) 0.0233(11) 0.0029(9) -0.0075(9) 0.0018(9)
C14B 0.0246(12) 0.0256(11) 0.0283(12) 0.0002(9) -0.0060(9) 0.0032(9)
C15B 0.0365(14) 0.0388(14) 0.0389(14) 0.0062(11) -0.0079(11) -0.0104(11)
C16B 0.0531(17) 0.0345(14) 0.0364(14) -0.0100(11) -0.0114(12) 0.0125(12)
C17B 0.0456(16) 0.0622(18) 0.0234(13) 0.0067(12) 0.0042(11) 0.0069(14)
C18B 0.0481(16) 0.0302(13) 0.0390(15) 0.0098(11) -0.0109(12) -0.0008(11)
C19B 0.0310(13) 0.0401(15) 0.0408(15) -0.0064(11) -0.0014(11) 0.0093(11)
C21B 0.0379(14) 0.0267(12) 0.0312(13) 0.0065(10) -0.0037(10) -0.0016(10)
C22B 0.0652(19) 0.0255(13) 0.0436(16) -0.0022(11) -0.0031(14) 0.0031(12)
C23B 0.069(2) 0.0320(14) 0.0355(15) 0.0133(11) 0.0005(14) 0.0003(13)
C24B 0.0436(15) 0.0355(13) 0.0195(11) 0.0035(10) 0.0065(10) 0.0035(11)
C25B 0.0455(17) 0.0583(18) 0.0350(15) 0.0026(13) 0.0159(12) 0.0041(14)
C26B 0.0584(18) 0.0426(16) 0.0366(15) -0.0110(12) 0.0128(13) 0.0026(13)
C27B 0.0284(13) 0.0452(15) 0.0407(15) 0.0117(12) 0.0033(11) -0.0031(11)
C28B 0.0358(14) 0.0481(16) 0.0284(13) -0.0073(11) 0.0023(10) 0.0124(12)
N1S 0.079(2) 0.076(2) 0.085(3) -0.0246(19) -0.030(2) 0.0140(19)
C1S 0.049(2) 0.052(2) 0.089(3) -0.028(2) -0.0059(19) 0.0142(16)
C2S 0.095(3) 0.068(3) 0.110(4) 0.002(2) 0.045(3) 0.031(2)

loop_
_geom_bond_atom_site_label_1
_geom_bond_atom_site_label_2
_geom_bond_distance
_geom_bond_site_symmetry_2
_geom_bond_publ_flag
RuA N2A 2.051(2) . ?
RuA C14A 2.156(2) . ?
RuA C10A 2.175(2) . ?
RuA C11A 2.199(2) . ?
RuA C13A 2.205(2) . ?
RuA C12A 2.229(2) . ?
RuA N1A 2.2616(19) . ?
RuA P0A 2.3645(6) . ?
P0A C3A 1.777(2) . ?
P0A C24A 1.871(2) . ?
P0A C21A 1.876(2) . ?
N1A C2A 1.467(3) . ?
N1A C27A 1.488(3) . ?
N1A C28A 1.489(3) . ?
N2A C8A 1.139(3) . ?
C1A C2A 1.383(3) . ?
C1A C7AA 1.415(3) . ?
C2A C3A 1.413(3) . ?
C3A C3AA 1.430(3) . ?
C3AA C4A 1.406(3) . ?
C3AA C7AA 1.450(3) . ?
C4A C5A 1.381(4) . ?
C5A C6A 1.396(4) . ?
C6A C7A 1.383(4) . ?
C7A C7AA 1.408(3) . ?
C8A C9A 1.456(4) . ?
C10A C14A 1.428(3) . ?
C10A C11A 1.429(3) . ?
C10A C15A 1.500(3) . ?
C11A C12A 1.445(3) . ?
C11A C16A 1.500(3) . ?
C12A C13A 1.404(3) . ?
C12A C17A 1.496(3) . ?
C13A C14A 1.444(3) . ?
C13A C18A 1.502(3) . ?
C14A C19A 1.505(3) . ?
C21A C22A 1.513(4) . ?
C21A C23A 1.526(4) . ?
C24A C26A 1.525(4) . ?
C24A C25A 1.537(3) . ?
RuB N2B 2.0495(19) . ?
RuB C14B 2.165(2) . ?
RuB C10B 2.180(2) . ?
RuB C11B 2.197(2) . ?
RuB C13B 2.218(2) . ?
RuB C12B 2.243(2) . ?
RuB N1B 2.2603(19) . ?
RuB P0B 2.3554(6) . ?
P0B C3B 1.771(2) . ?
P0B C24B 1.867(2) . ?
P0B C21B 1.872(2) . ?
N1B C2B 1.473(3) . ?
N1B C28B 1.485(3) . ?
N1B C27B 1.487(3) . ?
N2B C8B 1.141(3) . ?
C1B C2B 1.385(3) . ?
C1B C7AB 1.412(4) . ?
C2B C3B 1.408(3) . ?
C3B C3AB 1.434(3) . ?
C3AB C4B 1.410(4) . ?
C3AB C7AB 1.440(4) . ?
C4B C5B 1.383(4) . ?
C5B C6B 1.391(5) . ?
C6B C7B 1.373(5) . ?
C7B C7AB 1.413(4) . ?
C8B C9B 1.452(4) . ?
C10B C14B 1.434(3) . ?
C10B C11B 1.435(3) . ?
C10B C15B 1.492(3) . ?
C11B C12B 1.433(3) . ?
C11B C16B 1.507(3) . ?
C12B C13B 1.406(3) . ?
C12B C17B 1.505(3) . ?
C13B C14B 1.440(3) . ?
C13B C18B 1.497(3) . ?
C14B C19B 1.499(3) . ?
C21B C22B 1.517(4) . ?
C21B C23B 1.525(3) . ?
C24B C26B 1.520(4) . ?
C24B C25B 1.523(4) . ?
N1S C1S 1.125(5) . ?
C1S C2S 1.438(6) . ?
